data_7028446
loop_
_publ_author_name
'Gutschank, Benjamin'
'Schulz, Stephan'
'Bl\"aser, Dieter'
'W\"olper, Christoph'

_publ_section_title
;
 Methanetrisamidines in coordination chemistry - syntheses, structures and
 CH-NH tautomerism.
;
_journal_issue 7
_journal_name_full 'Dalton transactions (Cambridge, England : 2003)'
_journal_page_first 2907
_journal_page_last 2914
_journal_paper_doi 10.1039/c3dt53261e
_journal_volume 43
_journal_year 2014
_chemical_formula_sum 'C47 H42 Cr N6 O4'
_chemical_formula_weight 806.86
_chemical_name_systematic
;
 ?
;
_space_group_crystal_system orthorhombic
_space_group_IT_number 33
_space_group_name_Hall 'P 2c -2n'
_space_group_name_H-M_alt 'P n a 21'
_symmetry_space_group_name_Hall 'P 2c -2n'
_symmetry_space_group_name_H-M 'P n a 21'
_atom_sites_solution_hydrogens geom
_atom_sites_solution_primary direct
_atom_sites_solution_secondary difmap
_audit_creation_method SHELXL-2013
_cell_angle_alpha 90
_cell_angle_beta 90
_cell_angle_gamma 90
_cell_formula_units_Z 4
_cell_length_a 24.6646(14)
_cell_length_b 14.2926(7)
_cell_length_c 11.5541(7)
_cell_measurement_reflns_used 6062
_cell_measurement_temperature 180(1)
_cell_measurement_theta_max 24.73
_cell_measurement_theta_min 2.42
_cell_volume 4073.1(4)
_computing_cell_refinement 'BRUKER D8 KAPPA APEX 2 Vers. 3.0-2009'
_computing_data_collection 'BRUKER D8 KAPPA APEX 2 Vers. 3.0-2009'
_computing_data_reduction 'BRUKER D8 KAPPA APEX 2 Vers. 3.0-2009'
_computing_molecular_graphics 'BRUKER AXS SHELXTL Vers. 2008/4'
_computing_publication_material 'SHELXL-2013 (Sheldrick, 2013)'
_computing_structure_refinement 'SHELXL-2013 (Sheldrick, 2013)'
_computing_structure_solution 'BRUKER D8 KAPPA APEX 2 Vers. 3.0-2009'
_diffrn_ambient_temperature 180(1)
_diffrn_detector_area_resol_mean 512
_diffrn_measured_fraction_theta_full 0.995
_diffrn_measured_fraction_theta_max 0.986
_diffrn_measurement_device_type
; 
 Bruker D8 KAPPA series II with APEX II area detector system
;
_diffrn_measurement_method
;
 Data collection strategy APEX 2/COSMO
;
_diffrn_radiation_monochromator 'Triumph Goebel mirror'
_diffrn_radiation_type MoK\a
_diffrn_radiation_wavelength 0.71073
_diffrn_reflns_av_R_equivalents 0.0607
_diffrn_reflns_av_unetI/netI 0.0814
_diffrn_reflns_Laue_measured_fraction_full 0.995
_diffrn_reflns_Laue_measured_fraction_max 0.986
_diffrn_reflns_limit_h_max 31
_diffrn_reflns_limit_h_min -31
_diffrn_reflns_limit_k_max 12
_diffrn_reflns_limit_k_min -18
_diffrn_reflns_limit_l_max 14
_diffrn_reflns_limit_l_min -14
_diffrn_reflns_number 32293
_diffrn_reflns_point_group_measured_fraction_full 0.995
_diffrn_reflns_point_group_measured_fraction_max 0.977
_diffrn_reflns_theta_full 25.242
_diffrn_reflns_theta_max 27.169
_diffrn_reflns_theta_min 1.651
_diffrn_source 'sealed X-RAY tube'
_exptl_absorpt_coefficient_mu 0.333
_exptl_absorpt_correction_T_max 0.75
_exptl_absorpt_correction_T_min 0.66
_exptl_absorpt_correction_type multi-scan
_exptl_absorpt_process_details
; 
 BRUKER AXS SMART APEX 2 Vers. 3.0-2009
 R.H. Blessing, Acta Cryst. (1995) A51 33-38 
;
_exptl_crystal_colour orange
_exptl_crystal_density_diffrn 1.316
_exptl_crystal_description plate
_exptl_crystal_F_000 1688
_exptl_crystal_size_max 0.150
_exptl_crystal_size_mid 0.120
_exptl_crystal_size_min 0.030
_refine_diff_density_max 0.311
_refine_diff_density_min -0.353
_refine_diff_density_rms 0.054
_refine_ls_abs_structure_details
;
 Flack x determined using 2351 quotients [(I+)-(I-)]/[(I+)+(I-)]
 (Parsons and Flack (2004), Acta Cryst. A60, s61).
;
_refine_ls_abs_structure_Flack 0.016(12)
_refine_ls_extinction_method none
_refine_ls_goodness_of_fit_ref 1.010
_refine_ls_hydrogen_treatment constr
_refine_ls_matrix_type full
_refine_ls_number_parameters 522
_refine_ls_number_reflns 8839
_refine_ls_number_restraints 8
_refine_ls_restrained_S_all 1.010
_refine_ls_R_factor_all 0.0860
_refine_ls_R_factor_gt 0.0443
_refine_ls_shift/su_max 0.000
_refine_ls_shift/su_mean 0.000
_refine_ls_structure_factor_coef Fsqd
_refine_ls_weighting_details 'w=1/[\s^2^(Fo^2^)+(0.0401P)^2^+0.0123P] where P=(Fo^2^+2Fc^2^)/3'
_refine_ls_weighting_scheme calc
_refine_ls_wR_factor_gt 0.0839
_refine_ls_wR_factor_ref 0.0961
_reflns_Friedel_coverage 0.886
_reflns_Friedel_fraction_full 0.994
_reflns_Friedel_fraction_max 0.967
_reflns_number_gt 6082
_reflns_number_total 8839
_reflns_threshold_expression 'I > 2\s(I)'
_cod_data_source_file c3dt53261e.txt
_cod_data_source_block bg_213x
_cod_database_code 7028446
_shelx_space_group_comment
;
The symmetry employed for this shelxl refinement is uniquely defined
by the following loop, which should always be used as a source of
symmetry information in preference to the above space-group names.
They are only intended as comments.
;
_shelx_estimated_absorpt_t_min 0.952
_shelx_estimated_absorpt_t_max 0.990
_shelxl_version_number 2013-4

loop_
_space_group_symop_operation_xyz
'x, y, z'
'-x, -y, z+1/2'
'x+1/2, -y+1/2, z'
'-x+1/2, y+1/2, z+1/2'

loop_
_atom_site_label
_atom_site_type_symbol
_atom_site_fract_x
_atom_site_fract_y
_atom_site_fract_z
_atom_site_U_iso_or_equiv
_atom_site_adp_type
_atom_site_occupancy
_atom_site_site_symmetry_order
_atom_site_calc_flag
_atom_site_refinement_flags_posn
_atom_site_refinement_flags_adp
_atom_site_refinement_flags_occupancy
_atom_site_disorder_assembly
_atom_site_disorder_group
Cr1 Cr 0.25216(2) 0.57269(4) 0.02647(7) 0.01843(14) Uani 1 1 d . . . . .
N1 N 0.36517(14) 0.7460(2) 0.2155(3) 0.0297(9) Uani 1 1 d . . . . .
H1 H 0.3531 0.7392 0.2884 0.036 Uiso 1 1 d R U . . .
N2 N 0.29298(12) 0.6504(2) 0.1585(3) 0.0182(7) Uani 1 1 d . . . . .
N3 N 0.28793(13) 0.8541(2) -0.0884(3) 0.0225(8) Uani 1 1 d . . . . .
H3 H 0.2624 0.8680 -0.1413 0.027 Uiso 1 1 d R U . . .
N4 N 0.25006(12) 0.7051(2) -0.0585(3) 0.0187(7) Uani 1 1 d . . . . .
N5 N 0.41004(12) 0.6500(2) -0.1097(3) 0.0220(8) Uani 1 1 d . . . . .
H5 H 0.4364 0.6087 -0.0928 0.026 Uiso 1 1 d R U . . .
N6 N 0.33200(13) 0.5674(2) -0.0471(3) 0.0182(7) Uani 1 1 d . . . . .
O1 O 0.20235(13) 0.4519(2) -0.1556(3) 0.0501(10) Uani 1 1 d . . . . .
O2 O 0.24644(12) 0.3913(2) 0.1546(3) 0.0358(8) Uani 1 1 d . . . . .
O3 O 0.13721(12) 0.5888(2) 0.1055(3) 0.0481(10) Uani 1 1 d . . . . .
C1 C 0.34108(14) 0.7297(2) 0.0068(3) 0.0171(9) Uani 1 1 d . . . . .
H1A H 0.3683 0.7773 0.0010 0.020 Uiso 1 1 d R U . . .
C2 C 0.33246(15) 0.7065(3) 0.1336(4) 0.0189(9) Uani 1 1 d . . . . .
C3 C 0.28880(15) 0.7650(3) -0.0474(3) 0.0182(9) Uani 1 1 d . . . . .
C4 C 0.36081(15) 0.6424(3) -0.0559(3) 0.0177(8) Uani 1 1 d . . . . .
C5 C 0.22303(17) 0.5023(3) -0.0889(4) 0.0283(10) Uani 1 1 d . . . . .
C6 C 0.25185(16) 0.4634(3) 0.1054(4) 0.0230(9) Uani 1 1 d . . . . .
C7 C 0.18266(18) 0.5863(3) 0.0773(4) 0.0271(11) Uani 1 1 d . . . . .
C11 C 0.41453(16) 0.7961(3) 0.2068(4) 0.0240(10) Uani 1 1 d . . . . .
C12 C 0.45377(17) 0.7752(3) 0.1260(4) 0.0330(11) Uani 1 1 d . . . . .
H12 H 0.4485 0.7249 0.0735 0.040 Uiso 1 1 d R U . . .
C13 C 0.50088(18) 0.8272(4) 0.1219(5) 0.0416(13) Uani 1 1 d . . . . .
H13 H 0.5269 0.8145 0.0634 0.050 Uiso 1 1 d R U . . .
C14 C 0.51015(19) 0.8963(4) 0.1997(5) 0.0442(14) Uani 1 1 d . . . . .
H14 H 0.5429 0.9312 0.1961 0.053 Uiso 1 1 d R U . . .
C15 C 0.47229(19) 0.9155(3) 0.2852(5) 0.0410(13) Uani 1 1 d . . . . .
H15 H 0.4790 0.9632 0.3404 0.049 Uiso 1 1 d R U . . .
C16 C 0.42416(18) 0.8658(3) 0.2885(4) 0.0314(11) Uani 1 1 d . . . . .
H16 H 0.3981 0.8786 0.3468 0.038 Uiso 1 1 d R U . . .
C21 C 0.28446(15) 0.6337(3) 0.2800(4) 0.0203(9) Uani 1 1 d . . . . .
C22 C 0.25603(17) 0.6984(3) 0.3459(4) 0.0287(10) Uani 1 1 d . . . . .
H22 H 0.2407 0.7521 0.3104 0.034 Uiso 1 1 d R U . . .
C23 C 0.25018(19) 0.6842(3) 0.4637(4) 0.0356(11) Uani 1 1 d . . . . .
H23 H 0.2309 0.7288 0.5087 0.043 Uiso 1 1 d R U . . .
C24 C 0.27165(17) 0.6059(3) 0.5163(5) 0.0342(11) Uani 1 1 d . . . . .
H24 H 0.2680 0.5970 0.5973 0.041 Uiso 1 1 d R U . . .
C25 C 0.29874(18) 0.5413(3) 0.4494(4) 0.0336(11) Uani 1 1 d . . . . .
H25 H 0.3127 0.4864 0.4849 0.040 Uiso 1 1 d R U . . .
C26 C 0.30573(16) 0.5539(3) 0.3324(4) 0.0251(10) Uani 1 1 d . . . . .
H26 H 0.3250 0.5090 0.2880 0.030 Uiso 1 1 d R U . . .
C31 C 0.32329(16) 0.9278(3) -0.0550(4) 0.0208(9) Uani 1 1 d . . . . .
C32 C 0.34550(17) 0.9856(3) -0.1373(4) 0.0287(11) Uani 1 1 d . . . . .
H32 H 0.3373 0.9756 -0.2166 0.034 Uiso 1 1 d R U . . .
C33 C 0.37925(19) 1.0578(3) -0.1062(5) 0.0363(12) Uani 1 1 d . . . . .
H33 H 0.3934 1.0988 -0.1633 0.044 Uiso 1 1 d R U . . .
C34 C 0.39186(18) 1.0711(3) 0.0090(5) 0.0399(13) Uani 1 1 d . . . . .
H34 H 0.4171 1.1182 0.0303 0.048 Uiso 1 1 d R U . . .
C35 C 0.3686(2) 1.0158(3) 0.0930(5) 0.0385(12) Uani 1 1 d . . . . .
H35 H 0.3765 1.0269 0.1722 0.046 Uiso 1 1 d R U . . .
C36 C 0.33341(19) 0.9441(3) 0.0619(4) 0.0301(11) Uani 1 1 d . . . . .
H36 H 0.3166 0.9068 0.1196 0.036 Uiso 1 1 d R U . . .
C41 C 0.20108(15) 0.7368(3) -0.1128(4) 0.0189(9) Uani 1 1 d . . . . .
C42 C 0.19112(18) 0.7167(3) -0.2272(4) 0.0319(11) Uani 1 1 d . . . . .
H42 H 0.2157 0.6789 -0.2700 0.038 Uiso 1 1 d R U . . .
C43 C 0.1454(2) 0.7519(3) -0.2798(4) 0.0377(12) Uani 1 1 d . . . . .
H43 H 0.1390 0.7380 -0.3590 0.045 Uiso 1 1 d R U . . .
C44 C 0.10869(18) 0.8056(3) -0.2202(5) 0.0336(12) Uani 1 1 d . . . . .
H44 H 0.0780 0.8309 -0.2587 0.040 Uiso 1 1 d R U . . .
C45 C 0.11756(18) 0.8227(3) -0.1051(5) 0.0389(12) Uani 1 1 d . . . . .
H45 H 0.0918 0.8574 -0.0619 0.047 Uiso 1 1 d R U . . .
C46 C 0.16373(17) 0.7891(3) -0.0511(4) 0.0315(11) Uani 1 1 d . . . . .
H46 H 0.1700 0.8025 0.0282 0.038 Uiso 1 1 d R U . . .
C51 C 0.42084(16) 0.7243(3) -0.1895(4) 0.0233(9) Uani 1 1 d . . . . .
C52 C 0.38129(19) 0.7548(3) -0.2648(4) 0.0329(11) Uani 1 1 d . . . . .
H52 H 0.3461 0.7281 -0.2613 0.040 Uiso 1 1 d R U . . .
C53 C 0.3927(2) 0.8232(3) -0.3459(5) 0.0432(13) Uani 1 1 d . . . . .
H53 H 0.3652 0.8459 -0.3960 0.052 Uiso 1 1 d R U . . .
C54 C 0.4443(2) 0.8600(4) -0.3531(5) 0.0534(15) Uani 1 1 d . . . . .
H54 H 0.4530 0.9046 -0.4111 0.064 Uiso 1 1 d R U . . .
C55 C 0.4838(2) 0.8302(4) -0.2772(5) 0.0514(15) Uani 1 1 d . . . . .
H55 H 0.5190 0.8568 -0.2809 0.062 Uiso 1 1 d R U . . .
C56 C 0.47221(18) 0.7628(3) -0.1939(4) 0.0375(12) Uani 1 1 d . . . . .
H56 H 0.4991 0.7427 -0.1407 0.045 Uiso 1 1 d R U . . .
C61 C 0.34941(15) 0.4856(3) -0.1084(4) 0.0211(9) Uani 1 1 d . . . . .
C62 C 0.35570(18) 0.4871(3) -0.2276(4) 0.0285(11) Uani 1 1 d . . . . .
H62 H 0.3486 0.5428 -0.2697 0.034 Uiso 1 1 d R U . . .
C63 C 0.37179(18) 0.4073(3) -0.2851(4) 0.0349(12) Uani 1 1 d . . . . .
H63 H 0.3769 0.4093 -0.3665 0.042 Uiso 1 1 d R U . . .
C64 C 0.38097(19) 0.3246(4) -0.2262(5) 0.0393(13) Uani 1 1 d . . . . .
H64 H 0.3915 0.2698 -0.2668 0.047 Uiso 1 1 d R U . . .
C65 C 0.3741(2) 0.3234(3) -0.1079(5) 0.0393(13) Uani 1 1 d . . . . .
H65 H 0.3801 0.2670 -0.0666 0.047 Uiso 1 1 d R U . . .
C66 C 0.35899(17) 0.4035(3) -0.0488(4) 0.0292(10) Uani 1 1 d . . . . .
H66 H 0.3550 0.4018 0.0328 0.035 Uiso 1 1 d R U . . .
O4 O 0.49903(14) 0.5146(2) -0.0922(4) 0.0480(9) Uani 1 1 d . . . . .
C71 C 0.4982(2) 0.5003(3) 0.0286(5) 0.0535(14) Uani 1 1 d D . . . .
H71A H 0.5184 0.5506 0.0688 0.064 Uiso 1 1 d R U . A .
H71B H 0.4605 0.4995 0.0576 0.064 Uiso 1 1 d R U . . .
C72 C 0.5382(8) 0.4234(11) 0.0501(11) 0.061(5) Uiso 0.49(3) 1 d D . P A 1
H72A H 0.5716 0.4494 0.0848 0.073 Uiso 0.49(3) 1 calc R U P A 1
H72B H 0.5226 0.3772 0.1047 0.073 Uiso 0.49(3) 1 calc R U P A 1
C73 C 0.5500(8) 0.3812(12) -0.0523(11) 0.059(4) Uiso 0.49(3) 1 d D . P A 1
H73A H 0.5367 0.3158 -0.0517 0.071 Uiso 0.49(3) 1 calc R U P A 1
H73B H 0.5897 0.3804 -0.0647 0.071 Uiso 0.49(3) 1 calc R U P A 1
C72' C 0.5104(8) 0.3973(8) 0.0462(11) 0.062(5) Uiso 0.51(3) 1 d D . P A 2
H72C H 0.5389 0.3895 0.1057 0.074 Uiso 0.51(3) 1 calc R U P A 2
H72D H 0.4774 0.3642 0.0726 0.074 Uiso 0.51(3) 1 calc R U P A 2
C73' C 0.5279(8) 0.3605(9) -0.0595(11) 0.065(4) Uiso 0.51(3) 1 d D . P A 2
H73C H 0.5056 0.3057 -0.0811 0.078 Uiso 0.51(3) 1 calc R U P A 2
H73D H 0.5662 0.3402 -0.0537 0.078 Uiso 0.51(3) 1 calc R U P A 2
C74 C 0.5223(2) 0.4360(4) -0.1487(5) 0.0619(17) Uani 1 1 d D . . . .
H74A H 0.4956 0.4057 -0.2002 0.074 Uiso 1 1 d R U . A .
H74B H 0.5539 0.4557 -0.1956 0.074 Uiso 1 1 d R U . . .

loop_
_atom_site_aniso_label
_atom_site_aniso_U_11
_atom_site_aniso_U_22
_atom_site_aniso_U_33
_atom_site_aniso_U_23
_atom_site_aniso_U_13
_atom_site_aniso_U_12
Cr1 0.0187(3) 0.0159(2) 0.0207(3) 0.0015(3) 0.0002(3) -0.0021(3)
N1 0.031(2) 0.039(2) 0.019(2) -0.0002(18) -0.0039(17) -0.0141(18)
N2 0.0199(17) 0.0164(17) 0.0183(19) -0.0009(14) -0.0001(15) -0.0001(14)
N3 0.0251(19) 0.0184(17) 0.024(2) 0.0049(15) -0.0052(16) -0.0019(15)
N4 0.0178(17) 0.0209(17) 0.0175(18) -0.0003(14) -0.0003(16) 0.0005(15)
N5 0.0160(17) 0.0166(17) 0.033(2) 0.0054(16) 0.0019(16) 0.0039(14)
N6 0.0221(18) 0.0128(16) 0.0196(19) 0.0012(15) -0.0001(15) -0.0001(15)
O1 0.058(2) 0.046(2) 0.046(2) -0.0147(18) -0.017(2) -0.0160(18)
O2 0.045(2) 0.0236(16) 0.039(2) 0.0103(15) 0.0050(17) -0.0031(15)
O3 0.0210(17) 0.063(2) 0.060(3) 0.020(2) 0.0111(17) 0.0016(17)
C1 0.0176(19) 0.0155(18) 0.018(2) 0.0013(17) 0.0029(17) -0.0041(15)
C2 0.018(2) 0.017(2) 0.022(2) 0.0022(18) 0.0010(18) 0.0020(18)
C3 0.023(2) 0.018(2) 0.013(2) -0.0004(17) 0.0027(18) 0.0037(18)
C4 0.017(2) 0.019(2) 0.017(2) 0.0009(18) -0.0001(18) 0.0016(17)
C5 0.027(2) 0.025(2) 0.033(3) 0.006(2) -0.003(2) -0.002(2)
C6 0.021(2) 0.023(2) 0.025(2) -0.0023(19) 0.003(2) -0.002(2)
C7 0.028(3) 0.025(2) 0.028(3) 0.0058(19) -0.004(2) -0.001(2)
C11 0.022(2) 0.023(2) 0.027(3) 0.004(2) -0.0059(19) -0.0026(19)
C12 0.027(2) 0.035(3) 0.037(3) -0.004(2) -0.006(2) 0.002(2)
C13 0.023(3) 0.065(4) 0.037(3) -0.001(3) 0.002(2) -0.006(2)
C14 0.026(2) 0.052(3) 0.054(4) 0.008(3) -0.009(3) -0.012(2)
C15 0.041(3) 0.037(3) 0.045(3) 0.000(2) -0.013(3) -0.010(2)
C16 0.029(2) 0.034(3) 0.032(3) -0.005(2) -0.006(2) -0.003(2)
C21 0.016(2) 0.023(2) 0.021(2) 0.0014(18) -0.0008(17) -0.0052(18)
C22 0.033(2) 0.029(2) 0.024(2) 0.0005(19) 0.003(2) 0.005(2)
C23 0.036(3) 0.041(3) 0.029(3) -0.004(2) 0.007(2) 0.006(2)
C24 0.034(2) 0.046(3) 0.022(3) 0.005(3) -0.001(2) -0.006(2)
C25 0.039(3) 0.032(3) 0.030(3) 0.008(2) -0.006(2) -0.001(2)
C26 0.025(2) 0.023(2) 0.027(3) -0.0007(19) -0.002(2) 0.0042(18)
C31 0.023(2) 0.0103(18) 0.029(3) 0.0002(19) -0.0005(19) 0.0021(17)
C32 0.036(3) 0.021(2) 0.029(3) 0.000(2) 0.003(2) -0.002(2)
C33 0.042(3) 0.027(3) 0.040(3) 0.001(2) 0.010(2) -0.007(2)
C34 0.033(2) 0.025(2) 0.061(4) -0.006(3) -0.006(3) -0.005(2)
C35 0.053(3) 0.023(2) 0.039(3) -0.002(2) -0.019(3) 0.005(2)
C36 0.041(3) 0.020(2) 0.029(3) 0.0034(18) -0.005(2) 0.003(2)
C41 0.019(2) 0.016(2) 0.022(2) 0.0032(18) -0.0002(18) -0.0027(17)
C42 0.036(3) 0.038(3) 0.021(3) -0.001(2) 0.001(2) 0.004(2)
C43 0.046(3) 0.041(3) 0.026(3) 0.003(2) -0.014(2) 0.000(2)
C44 0.021(2) 0.037(3) 0.042(3) 0.008(2) -0.010(2) -0.001(2)
C45 0.030(3) 0.046(3) 0.040(3) -0.010(3) -0.005(2) 0.013(2)
C46 0.027(2) 0.039(3) 0.028(3) -0.007(2) -0.003(2) 0.007(2)
C51 0.028(2) 0.019(2) 0.024(3) -0.0011(18) 0.0101(19) 0.0010(19)
C52 0.034(3) 0.030(3) 0.034(3) 0.002(2) 0.012(2) 0.003(2)
C53 0.054(3) 0.039(3) 0.037(3) 0.008(3) 0.010(3) 0.014(3)
C54 0.081(4) 0.034(3) 0.046(4) 0.013(3) 0.029(3) 0.001(3)
C55 0.059(3) 0.043(3) 0.052(4) -0.003(3) 0.030(3) -0.019(3)
C56 0.034(3) 0.035(3) 0.043(3) -0.001(2) 0.014(2) -0.006(2)
C61 0.019(2) 0.017(2) 0.027(3) -0.0036(19) 0.0013(19) -0.0029(17)
C62 0.039(3) 0.025(2) 0.021(3) -0.005(2) -0.001(2) 0.001(2)
C63 0.045(3) 0.034(3) 0.025(3) -0.008(2) 0.006(2) -0.007(2)
C64 0.045(3) 0.025(2) 0.048(4) -0.015(2) 0.008(3) 0.000(2)
C65 0.052(3) 0.021(2) 0.045(3) 0.000(2) 0.010(3) 0.007(2)
C66 0.039(3) 0.022(2) 0.027(3) -0.002(2) 0.008(2) 0.0016(19)
O4 0.053(2) 0.043(2) 0.048(2) 0.0082(19) 0.0024(18) 0.0161(17)
C71 0.054(3) 0.058(3) 0.048(4) -0.004(4) -0.003(3) 0.006(3)
C74 0.066(4) 0.067(4) 0.053(4) -0.001(3) 0.009(3) 0.015(3)

loop_
_atom_type_symbol
_atom_type_description
_atom_type_scat_dispersion_real
_atom_type_scat_dispersion_imag
_atom_type_scat_source
C C 0.0033 0.0016 'International Tables Vol C Tables 4.2.6.8 and 6.1.1.4'
H H 0.0000 0.0000 'International Tables Vol C Tables 4.2.6.8 and 6.1.1.4'
N N 0.0061 0.0033 'International Tables Vol C Tables 4.2.6.8 and 6.1.1.4'
O O 0.0106 0.0060 'International Tables Vol C Tables 4.2.6.8 and 6.1.1.4'
Cr Cr 0.3209 0.6236 'International Tables Vol C Tables 4.2.6.8 and 6.1.1.4'

loop_
_geom_angle_atom_site_label_1
_geom_angle_atom_site_label_2
_geom_angle_atom_site_label_3
_geom_angle
C6 Cr1 C5 83.69(19)
C6 Cr1 C7 85.72(19)
C5 Cr1 C7 85.63(19)
C6 Cr1 N4 176.68(16)
C5 Cr1 N4 98.30(16)
C7 Cr1 N4 91.77(15)
C6 Cr1 N2 95.21(16)
C5 Cr1 N2 175.10(16)
C7 Cr1 N2 99.06(16)
N4 Cr1 N2 83.03(12)
C6 Cr1 N6 99.97(15)
C5 Cr1 N6 93.01(17)
C7 Cr1 N6 173.98(17)
N4 Cr1 N6 82.62(12)
N2 Cr1 N6 82.47(13)
C2 N1 C11 131.9(4)
C2 N1 H1 114.1
C11 N1 H1 114.0
C2 N2 C21 115.4(3)
C2 N2 Cr1 121.2(3)
C21 N2 Cr1 122.8(2)
C3 N3 C31 126.2(3)
C3 N3 H3 117.1
C31 N3 H3 116.7
C3 N4 C41 117.3(3)
C3 N4 Cr1 121.7(3)
C41 N4 Cr1 120.1(2)
C4 N5 C51 121.1(3)
C4 N5 H5 119.4
C51 N5 H5 119.5
C4 N6 C61 118.3(3)
C4 N6 Cr1 120.5(3)
C61 N6 Cr1 120.0(2)
C2 C1 C3 110.6(3)
C2 C1 C4 108.9(3)
C3 C1 C4 110.3(3)
C2 C1 H1A 108.8
C3 C1 H1A 109.3
C4 C1 H1A 108.9
N2 C2 N1 123.1(4)
N2 C2 C1 117.1(3)
N1 C2 C1 119.7(3)
N4 C3 N3 125.2(3)
N4 C3 C1 116.7(3)
N3 C3 C1 117.9(3)
N6 C4 N5 126.2(3)
N6 C4 C1 117.9(3)
N5 C4 C1 115.8(3)
O1 C5 Cr1 174.0(4)
O2 C6 Cr1 173.6(4)
O3 C7 Cr1 174.8(4)
C12 C11 C16 119.7(4)
C12 C11 N1 122.8(4)
C16 C11 N1 117.4(4)
C11 C12 C13 119.9(4)
C11 C12 H12 120.1
C13 C12 H12 120.0
C14 C13 C12 120.8(5)
C14 C13 H13 119.8
C12 C13 H13 119.4
C13 C14 C15 120.2(5)
C13 C14 H14 119.8
C15 C14 H14 120.0
C16 C15 C14 119.8(5)
C16 C15 H15 120.0
C14 C15 H15 120.2
C15 C16 C11 119.6(5)
C15 C16 H16 120.2
C11 C16 H16 120.2
C22 C21 C26 119.7(4)
C22 C21 N2 119.9(4)
C26 C21 N2 120.3(4)
C23 C22 C21 119.7(4)
C23 C22 H22 120.1
C21 C22 H22 120.2
C24 C23 C22 120.7(4)
C24 C23 H23 119.8
C22 C23 H23 119.5
C25 C24 C23 118.9(5)
C25 C24 H24 120.6
C23 C24 H24 120.4
C26 C25 C24 121.6(4)
C26 C25 H25 119.2
C24 C25 H25 119.2
C25 C26 C21 119.2(4)
C25 C26 H26 120.4
C21 C26 H26 120.4
C32 C31 C36 119.9(4)
C32 C31 N3 120.2(4)
C36 C31 N3 119.8(4)
C33 C32 C31 120.8(4)
C33 C32 H32 119.7
C31 C32 H32 119.5
C32 C33 C34 119.5(4)
C32 C33 H33 120.2
C34 C33 H33 120.2
C35 C34 C33 120.5(4)
C35 C34 H34 119.8
C33 C34 H34 119.7
C34 C35 C36 120.1(5)
C34 C35 H35 119.9
C36 C35 H35 120.0
C35 C36 C31 119.1(4)
C35 C36 H36 120.4
C31 C36 H36 120.5
C42 C41 C46 119.3(4)
C42 C41 N4 120.3(4)
C46 C41 N4 120.4(4)
C41 C42 C43 119.7(4)
C41 C42 H42 120.3
C43 C42 H42 120.0
C44 C43 C42 121.5(5)
C44 C43 H43 119.4
C42 C43 H43 119.1
C45 C44 C43 118.8(4)
C45 C44 H44 121.0
C43 C44 H44 120.2
C44 C45 C46 120.5(4)
C44 C45 H45 119.8
C46 C45 H45 119.7
C41 C46 C45 120.2(4)
C41 C46 H46 119.8
C45 C46 H46 119.9
C52 C51 C56 119.9(4)
C52 C51 N5 120.7(4)
C56 C51 N5 119.4(4)
C51 C52 C53 120.5(4)
C51 C52 H52 119.5
C53 C52 H52 120.0
C54 C53 C52 119.9(5)
C54 C53 H53 119.5
C52 C53 H53 120.6
C55 C54 C53 119.7(5)
C55 C54 H54 119.8
C53 C54 H54 120.5
C54 C55 C56 120.6(5)
C54 C55 H55 119.7
C56 C55 H55 119.7
C51 C56 C55 119.3(5)
C51 C56 H56 119.8
C55 C56 H56 120.9
C66 C61 C62 119.3(4)
C66 C61 N6 119.8(4)
C62 C61 N6 120.8(4)
C63 C62 C61 119.9(4)
C63 C62 H62 120.0
C61 C62 H62 120.1
C62 C63 C64 121.1(5)
C62 C63 H63 119.4
C64 C63 H63 119.4
C65 C64 C63 118.6(5)
C65 C64 H64 120.9
C63 C64 H64 120.5
C64 C65 C66 120.8(5)
C64 C65 H65 119.3
C66 C65 H65 119.9
C61 C66 C65 120.2(4)
C61 C66 H66 120.0
C65 C66 H66 119.8
C71 O4 C74 110.2(4)
O4 C71 C72 105.1(6)
O4 C71 C72' 105.7(6)
O4 C71 H71A 110.6
C72 C71 H71A 97.2
C72' C71 H71A 122.9
O4 C71 H71B 110.5
C72 C71 H71B 123.7
C72' C71 H71B 97.5
H71A C71 H71B 108.8
C73 C72 C71 108.8(10)
C73 C72 H72A 109.9
C71 C72 H72A 109.9
C73 C72 H72B 109.9
C71 C72 H72B 109.9
H72A C72 H72B 108.3
C72 C73 C74 108.2(9)
C72 C73 H73A 110.1
C74 C73 H73A 110.1
C72 C73 H73B 110.1
C74 C73 H73B 110.1
H73A C73 H73B 108.4
C73' C72' C71 108.1(9)
C73' C72' H72C 110.1
C71 C72' H72C 110.1
C73' C72' H72D 110.1
C71 C72' H72D 110.1
H72C C72' H72D 108.4
C72' C73' C74 107.5(9)
C72' C73' H73C 110.2
C74 C73' H73C 110.2
C72' C73' H73D 110.2
C74 C73' H73D 110.2
H73C C73' H73D 108.5
O4 C74 C73' 106.9(7)
O4 C74 C73 104.6(7)
O4 C74 H74A 110.6
C73' C74 H74A 99.2
C73 C74 H74A 121.0
O4 C74 H74B 110.1
C73' C74 H74B 120.6
C73 C74 H74B 101.3
H74A C74 H74B 108.7

loop_
_geom_bond_atom_site_label_1
_geom_bond_atom_site_label_2
_geom_bond_distance
Cr1 C6 1.809(4)
Cr1 C5 1.819(5)
Cr1 C7 1.823(5)
Cr1 N4 2.133(3)
Cr1 N2 2.138(3)
Cr1 N6 2.146(3)
N1 C2 1.366(5)
N1 C11 1.416(5)
N1 H1 0.8993
N2 C2 1.294(5)
N2 C21 1.439(5)
N3 C3 1.358(5)
N3 C31 1.421(5)
N3 H3 0.8994
N4 C3 1.289(5)
N4 C41 1.435(5)
N5 C4 1.368(5)
N5 C51 1.431(5)
N5 H5 0.8995
N6 C4 1.290(5)
N6 C61 1.433(5)
O1 C5 1.171(5)
O2 C6 1.184(5)
O3 C7 1.168(5)
C1 C2 1.517(5)
C1 C3 1.520(5)
C1 C4 1.523(5)
C1 H1A 0.9594
C11 C12 1.378(6)
C11 C16 1.393(6)
C12 C13 1.380(6)
C12 H12 0.9494
C13 C14 1.356(7)
C13 H13 0.9493
C14 C15 1.386(7)
C14 H14 0.9495
C15 C16 1.383(6)
C15 H15 0.9492
C16 H16 0.9492
C21 C22 1.388(6)
C21 C26 1.395(6)
C22 C23 1.384(6)
C22 H22 0.9493
C23 C24 1.380(6)
C23 H23 0.9494
C24 C25 1.377(6)
C24 H24 0.9491
C25 C26 1.374(6)
C25 H25 0.9493
C26 H26 0.9493
C31 C32 1.375(6)
C31 C36 1.394(6)
C32 C33 1.374(6)
C32 H32 0.9492
C33 C34 1.379(7)
C33 H33 0.9492
C34 C35 1.378(7)
C34 H34 0.9493
C35 C36 1.390(6)
C35 H35 0.9492
C36 H36 0.9495
C41 C42 1.375(5)
C41 C46 1.383(6)
C42 C43 1.376(6)
C42 H42 0.9495
C43 C44 1.373(7)
C43 H43 0.9492
C44 C45 1.369(6)
C44 H44 0.9490
C45 C46 1.384(6)
C45 H45 0.9493
C46 H46 0.9492
C51 C52 1.379(6)
C51 C56 1.382(6)
C52 C53 1.382(6)
C52 H52 0.9494
C53 C54 1.379(7)
C53 H53 0.9493
C54 C55 1.378(7)
C54 H54 0.9493
C55 C56 1.391(7)
C55 H55 0.9495
C56 H56 0.9494
C61 C66 1.380(6)
C61 C62 1.385(6)
C62 C63 1.378(6)
C62 H62 0.9494
C63 C64 1.382(7)
C63 H63 0.9492
C64 C65 1.378(7)
C64 H64 0.9494
C65 C66 1.383(6)
C65 H65 0.9493
C66 H66 0.9491
O4 C71 1.411(7)
O4 C74 1.421(7)
C71 C72 1.497(11)
C71 C72' 1.516(11)
C71 H71A 0.9894
C71 H71B 0.9893
C72 C73 1.360(14)
C72 H72A 0.9900
C72 H72B 0.9900
C73 C74 1.522(12)
C73 H73A 0.9900
C73 H73B 0.9900
C72' C73' 1.399(14)
C72' H72C 0.9900
C72' H72D 0.9900
C73' C74 1.498(12)
C73' H73C 0.9900
C73' H73D 0.9900
C74 H74A 0.9893
C74 H74B 0.9893
